data_1550647
loop_
_publ_author_name
'El-Hiti, Gamal A.'
'Abdel-Wahab, Bakr F.'
'Yousif, Emad'
'Alotaibi, Mohammad Hayal'
'Hegazy, Amany S.'
'Kariuki, Benson M.'

_publ_section_title
;
 2-[5-(4-Fluorophenyl)-3-(4-methylphenyl)-4,5-dihydro-1<i>H</i>-pyrazol-1-yl]-4-(5-methyl-1-phenyl-1<i>H</i>-1,2,3-triazol-4-yl)thiazole
;
_journal_coeditor_code HB4287
_journal_issue 2
_journal_name_full IUCrData
_journal_page_first x190240
_journal_paper_doi 10.1107/S2414314619002402
_journal_volume 4
_journal_year 2019
_chemical_absolute_configuration ad
_chemical_formula_iupac 'C28 H23 F N6 S'
_chemical_formula_moiety 'C28 H23 F N6 S'
_chemical_formula_sum 'C28 H23 F N6 S'
_chemical_formula_weight 494.58
_chemical_name_systematic
2-[5-(4-Fluorophenyl)-3-(4-methylphenyl)-4,5-dihydro-1<i>H</i>-pyrazol-1-yl]-4-(5-methyl-1-phenyl-1<i>H</i>-1,2,3-triazol-4-yl)thiazole
_space_group_crystal_system orthorhombic
_space_group_IT_number 19
_space_group_name_Hall 'P 2ac 2ab'
_space_group_name_H-M_alt 'P 21 21 21'
_symmetry_space_group_name_Hall 'P 2ac 2ab'
_symmetry_space_group_name_H-M 'P 21 21 21'
_atom_sites_solution_hydrogens geom
_atom_sites_solution_primary direct
_audit_creation_method SHELXL-2018/1
_cell_angle_alpha 90
_cell_angle_beta 90
_cell_angle_gamma 90
_cell_formula_units_Z 4
_cell_length_a 6.4930(7)
_cell_length_b 13.8065(10)
_cell_length_c 27.539(2)
_cell_measurement_reflns_used 2536
_cell_measurement_temperature 298(2)
_cell_measurement_theta_max 24.5660
_cell_measurement_theta_min 4.5160
_cell_volume 2468.8(4)
_computing_cell_refinement
;
CrysAlis PRO (Rigaku OD, 2015)
;
_computing_data_collection
;
CrysAlis PRO (Rigaku OD, 2015)
;
_computing_data_reduction
;
CrysAlis PRO (Rigaku OD, 2015)
;
_computing_molecular_graphics
;
ORTEP-3 for Windows and WinGX (Farrugia, 2012)
;
_computing_publication_material
;
<i>CHEMDRAW Ultra</i> (Cambridge Soft, 2001)
;
_computing_structure_refinement
;
SHELXL2018 (Sheldrick, 2015)
;
_computing_structure_solution
;
SHELXS (Sheldrick, 2008)
;
_diffrn_ambient_temperature 298(2)
_diffrn_measured_fraction_theta_full 0.996
_diffrn_measured_fraction_theta_max 0.856
_diffrn_measurement_device_type 'Rigaku Oxford Diffraction SuperNova, Dual, Cu at zero, Atlas'
_diffrn_measurement_method '\w scans'
_diffrn_radiation_type MoK\a
_diffrn_radiation_wavelength 0.71073
_diffrn_reflns_av_R_equivalents 0.0298
_diffrn_reflns_av_unetI/netI 0.0552
_diffrn_reflns_limit_h_max 6
_diffrn_reflns_limit_h_min -8
_diffrn_reflns_limit_k_max 18
_diffrn_reflns_limit_k_min -18
_diffrn_reflns_limit_l_max 37
_diffrn_reflns_limit_l_min -37
_diffrn_reflns_number 10497
_diffrn_reflns_theta_full 25.242
_diffrn_reflns_theta_max 29.903
_diffrn_reflns_theta_min 3.467
_diffrn_standards_decay_% 0
_diffrn_standards_interval_count 0
_diffrn_standards_interval_time 0
_diffrn_standards_number 0
_exptl_absorpt_coefficient_mu 0.168
_exptl_absorpt_correction_T_max 0.995
_exptl_absorpt_correction_T_min 0.989
_exptl_absorpt_correction_type gaussian
_exptl_absorpt_process_details
;
(CrysAlis PRO; Rigaku OD, 2015)
;
_exptl_crystal_colour colourless
_exptl_crystal_density_diffrn 1.331
_exptl_crystal_description block
_exptl_crystal_F_000 1032
_exptl_crystal_size_max 0.475
_exptl_crystal_size_mid 0.223
_exptl_crystal_size_min 0.197
_refine_diff_density_max 0.186
_refine_diff_density_min -0.160
_refine_ls_abs_structure_details
;
 Refined as an inversion twin.
;
_refine_ls_abs_structure_Flack 0.39(13)
_refine_ls_extinction_method none
_refine_ls_goodness_of_fit_ref 1.018
_refine_ls_hydrogen_treatment constr
_refine_ls_matrix_type full
_refine_ls_number_parameters 328
_refine_ls_number_reflns 5824
_refine_ls_number_restraints 0
_refine_ls_restrained_S_all 1.018
_refine_ls_R_factor_all 0.0975
_refine_ls_R_factor_gt 0.0540
_refine_ls_shift/su_max 0.000
_refine_ls_shift/su_mean 0.000
_refine_ls_structure_factor_coef Fsqd
_refine_ls_weighting_details 'w=1/[\s^2^(Fo^2^)+(0.0443P)^2^+0.4094P] where P=(Fo^2^+2Fc^2^)/3'
_refine_ls_weighting_scheme calc
_refine_ls_wR_factor_gt 0.1072
_refine_ls_wR_factor_ref 0.1296
_reflns_number_gt 3616
_reflns_number_total 5824
_reflns_threshold_expression 'I > 2\s(I)'
_cod_data_source_file hb4287sup1.cif
_cod_data_source_block I
_cod_original_cell_volume 2468.7(4)
_cod_database_code 1550647
_shelx_space_group_comment
;
The symmetry employed for this shelxl refinement is uniquely defined
by the following loop, which should always be used as a source of
symmetry information in preference to the above space-group names.
They are only intended as comments.
;
_shelx_estimated_absorpt_t_min 0.924
_shelx_estimated_absorpt_t_max 0.968

loop_
_space_group_symop_operation_xyz
'x, y, z'
'-x+1/2, -y, z+1/2'
'x+1/2, -y+1/2, -z'
'-x, y+1/2, -z+1/2'

loop_
_atom_site_type_symbol
_atom_site_label
_atom_site_fract_x
_atom_site_fract_y
_atom_site_fract_z
_atom_site_U_iso_or_equiv
_atom_site_adp_type
_atom_site_calc_flag
_atom_site_occupancy
C C1 -0.4269(7) 1.1919(3) 1.07159(13) 0.0559(10) Uani d 1
C C2 -0.6229(7) 1.1827(3) 1.08958(15) 0.0649(11) Uani d 1
H H2 -0.678909 1.121876 1.095562 0.078 Uiso calc 1
C C3 -0.7347(7) 1.2650(3) 1.09859(16) 0.0717(12) Uani d 1
H H3 -0.867316 1.260334 1.111120 0.086 Uiso calc 1
C C4 -0.6503(9) 1.3551(3) 1.08904(16) 0.0739(13) Uani d 1
H H4 -0.725943 1.410783 1.095705 0.089 Uiso calc 1
C C5 -0.4596(9) 1.3629(3) 1.07019(19) 0.0849(15) Uani d 1
H H5 -0.404979 1.423607 1.063286 0.102 Uiso calc 1
C C6 -0.3460(8) 1.2808(3) 1.06117(18) 0.0797(13) Uani d 1
H H6 -0.214461 1.285781 1.048022 0.096 Uiso calc 1
C C7 -0.3245(6) 1.0401(2) 1.02673(13) 0.0511(9) Uani d 1
C C8 -0.5093(7) 1.0342(3) 0.99548(16) 0.0691(12) Uani d 1
H H8A -0.513388 1.089265 0.974237 0.104 Uiso calc 1
H H8B -0.630595 1.033504 1.015412 0.104 Uiso calc 1
H H8C -0.503877 0.975897 0.976504 0.104 Uiso calc 1
C C9 -0.1463(6) 0.9874(2) 1.02874(13) 0.0516(9) Uani d 1
C C10 -0.0736(6) 0.9082(3) 0.99844(14) 0.0511(9) Uani d 1
C C11 0.0948(7) 0.8538(3) 1.00637(14) 0.0574(10) Uani d 1
H H11 0.182880 0.861305 1.032728 0.069 Uiso calc 1
C C12 -0.0915(6) 0.8150(3) 0.93398(14) 0.0544(10) Uani d 1
C C13 -0.3802(7) 0.7884(2) 0.87594(14) 0.0567(10) Uani d 1
H H13 -0.469753 0.783243 0.904477 0.068 Uiso calc 1
C C14 -0.4096(7) 0.6982(3) 0.84381(16) 0.0690(12) Uani d 1
H H14A -0.524532 0.659290 0.855039 0.083 Uiso calc 1
H H14B -0.432842 0.716223 0.810208 0.083 Uiso calc 1
C C15 -0.2083(7) 0.6445(3) 0.84956(15) 0.0583(11) Uani d 1
C C16 -0.4171(7) 0.8849(3) 0.85139(13) 0.0568(10) Uani d 1
C C17 -0.6006(8) 0.9330(3) 0.85763(17) 0.0816(14) Uani d 1
H H17 -0.701415 0.905584 0.877291 0.098 Uiso calc 1
C C18 -0.6390(10) 1.0206(4) 0.8355(2) 0.0978(18) Uani d 1
H H18 -0.763844 1.052494 0.839867 0.117 Uiso calc 1
C C19 -0.4880(11) 1.0591(3) 0.80716(18) 0.0818(16) Uani d 1
C C20 -0.3074(10) 1.0152(3) 0.79966(17) 0.0804(15) Uani d 1
H H20 -0.208150 1.043064 0.779691 0.097 Uiso calc 1
C C21 -0.2713(8) 0.9269(3) 0.82245(16) 0.0694(12) Uani d 1
H H21 -0.145671 0.895904 0.817918 0.083 Uiso calc 1
C C22 -0.1595(8) 0.5513(3) 0.82755(15) 0.0618(11) Uani d 1
C C23 0.0365(8) 0.5127(3) 0.83004(18) 0.0740(13) Uani d 1
H H23 0.140588 0.547775 0.845171 0.089 Uiso calc 1
C C24 0.0807(9) 0.4226(3) 0.81034(19) 0.0843(16) Uani d 1
H H24 0.213884 0.398120 0.812360 0.101 Uiso calc 1
C C25 -0.0720(10) 0.3686(3) 0.78763(17) 0.0782(15) Uani d 1
C C26 -0.2671(9) 0.4073(3) 0.78493(17) 0.0820(15) Uani d 1
H H26 -0.371342 0.372581 0.769661 0.098 Uiso calc 1
C C27 -0.3102(9) 0.4974(3) 0.80466(16) 0.0767(14) Uani d 1
H H27 -0.443203 0.521997 0.802457 0.092 Uiso calc 1
C C28 -0.0244(10) 0.2676(4) 0.7685(2) 0.111(2) Uani d 1
H H28A -0.112090 0.253675 0.741325 0.166 Uiso calc 1
H H28B -0.048207 0.220881 0.793703 0.166 Uiso calc 1
H H28C 0.116980 0.264634 0.758453 0.166 Uiso calc 1
N N1 -0.3011(5) 1.1082(2) 1.06182(12) 0.0562(8) Uani d 1
N N2 -0.1185(6) 1.0982(3) 1.08453(13) 0.0734(10) Uani d 1
N N3 -0.0244(6) 1.0233(3) 1.06502(14) 0.0708(10) Uani d 1
N N4 -0.1820(5) 0.8870(2) 0.95596(11) 0.0517(8) Uani d 1
N N5 -0.1641(5) 0.7772(2) 0.89122(12) 0.0595(8) Uani d 1
N N6 -0.0774(6) 0.6892(2) 0.87665(12) 0.0603(9) Uani d 1
F F1 -0.5241(6) 1.1462(2) 0.78531(12) 0.1226(13) Uani d 1
S S1 0.12603(17) 0.76837(7) 0.96140(4) 0.0631(3) Uani d 1

loop_
_atom_site_aniso_label
_atom_site_aniso_U_11
_atom_site_aniso_U_22
_atom_site_aniso_U_33
_atom_site_aniso_U_12
_atom_site_aniso_U_13
_atom_site_aniso_U_23
C1 0.053(3) 0.058(2) 0.056(2) 0.002(2) -0.0014(19) -0.0004(19)
C2 0.055(3) 0.065(2) 0.075(2) -0.004(2) 0.000(2) 0.002(2)
C3 0.056(3) 0.082(3) 0.077(3) 0.008(3) 0.005(2) -0.008(3)
C4 0.086(4) 0.062(3) 0.074(3) 0.012(3) -0.005(3) -0.008(2)
C5 0.090(4) 0.058(3) 0.107(4) -0.001(3) 0.010(3) 0.006(3)
C6 0.072(3) 0.064(2) 0.103(3) -0.006(3) 0.017(3) 0.006(3)
C7 0.045(2) 0.0479(18) 0.060(2) -0.0055(18) -0.0047(19) 0.0081(17)
C8 0.056(3) 0.075(3) 0.077(3) 0.006(2) -0.013(2) -0.012(2)
C9 0.043(2) 0.0507(18) 0.061(2) -0.0044(19) -0.007(2) 0.0067(17)
C10 0.041(2) 0.0488(18) 0.064(2) -0.0031(18) -0.0037(19) 0.0109(18)
C11 0.053(3) 0.057(2) 0.062(2) 0.002(2) -0.004(2) 0.0069(18)
C12 0.046(2) 0.0502(19) 0.067(2) 0.0020(19) 0.002(2) 0.0155(19)
C13 0.049(2) 0.057(2) 0.064(2) 0.009(2) -0.004(2) 0.0047(18)
C14 0.065(3) 0.054(2) 0.088(3) 0.002(2) -0.007(3) -0.002(2)
C15 0.063(3) 0.049(2) 0.062(2) 0.000(2) 0.006(2) 0.0085(19)
C16 0.065(3) 0.053(2) 0.052(2) 0.005(2) -0.003(2) -0.0015(18)
C17 0.077(4) 0.087(3) 0.081(3) 0.026(3) 0.010(3) 0.020(3)
C18 0.105(5) 0.093(4) 0.096(4) 0.039(4) 0.001(4) 0.016(3)
C19 0.124(5) 0.057(3) 0.065(3) 0.014(3) -0.019(3) 0.003(2)
C20 0.109(5) 0.061(3) 0.071(3) -0.006(3) 0.002(3) 0.004(2)
C21 0.072(3) 0.059(2) 0.077(3) 0.003(2) 0.004(3) 0.001(2)
C22 0.070(3) 0.050(2) 0.065(2) 0.005(2) 0.006(2) 0.0065(19)
C23 0.074(4) 0.061(3) 0.088(3) -0.003(2) 0.016(3) -0.006(2)
C24 0.079(4) 0.068(3) 0.106(4) 0.010(3) 0.032(3) 0.002(3)
C25 0.099(4) 0.059(3) 0.077(3) -0.001(3) 0.023(3) 0.000(2)
C26 0.097(4) 0.068(3) 0.081(3) 0.000(3) -0.009(3) -0.005(3)
C27 0.087(4) 0.066(3) 0.077(3) 0.009(3) -0.008(3) -0.006(2)
C28 0.150(6) 0.062(3) 0.120(4) -0.002(3) 0.042(4) -0.017(3)
N1 0.048(2) 0.0557(17) 0.0654(18) -0.0025(16) -0.0046(17) -0.0033(17)
N2 0.056(2) 0.083(2) 0.081(2) 0.006(2) -0.019(2) -0.016(2)
N3 0.056(2) 0.074(2) 0.082(2) 0.0069(19) -0.019(2) -0.009(2)
N4 0.0483(19) 0.0456(15) 0.0613(18) 0.0026(15) -0.0022(16) 0.0077(15)
N5 0.056(2) 0.0556(17) 0.0673(19) 0.0098(17) -0.0044(17) -0.0025(16)
N6 0.062(2) 0.0547(17) 0.0644(19) 0.0076(18) 0.0068(18) 0.0029(17)
F1 0.179(4) 0.0690(17) 0.120(2) 0.023(2) -0.030(2) 0.0235(17)
S1 0.0522(6) 0.0618(5) 0.0754(6) 0.0127(5) -0.0014(6) 0.0094(5)

loop_
_atom_type_symbol
_atom_type_description
_atom_type_scat_dispersion_real
_atom_type_scat_dispersion_imag
_atom_type_scat_source
C C 0.0033 0.0016 'International Tables Vol C Tables 4.2.6.8 and 6.1.1.4'
H H 0.0000 0.0000 'International Tables Vol C Tables 4.2.6.8 and 6.1.1.4'
N N 0.0061 0.0033 'International Tables Vol C Tables 4.2.6.8 and 6.1.1.4'
F F 0.0171 0.0103 'International Tables Vol C Tables 4.2.6.8 and 6.1.1.4'
S S 0.1246 0.1234 'International Tables Vol C Tables 4.2.6.8 and 6.1.1.4'

loop_
_geom_angle_atom_site_label_1
_geom_angle_atom_site_label_2
_geom_angle_atom_site_label_3
_geom_angle
C6 C1 C2 121.1(4)
C6 C1 N1 117.6(4)
C2 C1 N1 121.3(4)
C3 C2 C1 118.7(4)
C3 C2 H2 120.7
C1 C2 H2 120.7
C2 C3 C4 120.1(4)
C2 C3 H3 120.0
C4 C3 H3 120.0
C5 C4 C3 120.5(4)
C5 C4 H4 119.7
C3 C4 H4 119.7
C4 C5 C6 119.8(5)
C4 C5 H5 120.1
C6 C5 H5 120.1
C1 C6 C5 119.8(5)
C1 C6 H6 120.1
C5 C6 H6 120.1
N1 C7 C9 104.2(3)
N1 C7 C8 122.9(4)
C9 C7 C8 132.9(4)
C7 C8 H8A 109.5
C7 C8 H8B 109.5
H8A C8 H8B 109.5
C7 C8 H8C 109.5
H8A C8 H8C 109.5
H8B C8 H8C 109.5
N3 C9 C7 109.1(3)
N3 C9 C10 120.2(4)
C7 C9 C10 130.6(4)
C11 C10 N4 115.4(3)
C11 C10 C9 126.2(4)
N4 C10 C9 118.4(3)
C10 C11 S1 111.2(3)
C10 C11 H11 124.4
S1 C11 H11 124.4
N4 C12 N5 122.3(4)
N4 C12 S1 116.7(3)
N5 C12 S1 121.0(3)
N5 C13 C16 111.8(3)
N5 C13 C14 101.4(3)
C16 C13 C14 115.8(3)
N5 C13 H13 109.2
C16 C13 H13 109.2
C14 C13 H13 109.2
C15 C14 C13 103.3(4)
C15 C14 H14A 111.1
C13 C14 H14A 111.1
C15 C14 H14B 111.1
C13 C14 H14B 111.1
H14A C14 H14B 109.1
N6 C15 C22 121.4(4)
N6 C15 C14 113.4(3)
C22 C15 C14 125.3(4)
C21 C16 C17 117.9(4)
C21 C16 C13 121.7(4)
C17 C16 C13 120.4(4)
C16 C17 C18 121.7(5)
C16 C17 H17 119.1
C18 C17 H17 119.1
C19 C18 C17 117.8(5)
C19 C18 H18 121.1
C17 C18 H18 121.1
C20 C19 C18 123.0(5)
C20 C19 F1 118.8(6)
C18 C19 F1 118.2(6)
C19 C20 C21 118.3(5)
C19 C20 H20 120.8
C21 C20 H20 120.8
C16 C21 C20 121.3(5)
C16 C21 H21 119.4
C20 C21 H21 119.4
C23 C22 C27 117.9(4)
C23 C22 C15 121.3(4)
C27 C22 C15 120.8(4)
C22 C23 C24 121.1(5)
C22 C23 H23 119.4
C24 C23 H23 119.4
C23 C24 C25 120.6(5)
C23 C24 H24 119.7
C25 C24 H24 119.7
C26 C25 C24 118.2(4)
C26 C25 C28 121.6(5)
C24 C25 C28 120.2(6)
C25 C26 C27 120.9(5)
C25 C26 H26 119.6
C27 C26 H26 119.6
C22 C27 C26 121.3(5)
C22 C27 H27 119.4
C26 C27 H27 119.4
C25 C28 H28A 109.5
C25 C28 H28B 109.5
H28A C28 H28B 109.5
C25 C28 H28C 109.5
H28A C28 H28C 109.5
H28B C28 H28C 109.5
N2 N1 C7 110.9(3)
N2 N1 C1 119.7(3)
C7 N1 C1 128.7(3)
N3 N2 N1 107.5(3)
N2 N3 C9 108.3(3)
C12 N4 C10 108.8(3)
C12 N5 N6 116.0(3)
C12 N5 C13 122.2(3)
N6 N5 C13 113.1(3)
C15 N6 N5 108.5(3)
C11 S1 C12 87.9(2)

loop_
_geom_bond_atom_site_label_1
_geom_bond_atom_site_label_2
_geom_bond_distance
C1 C6 1.366(5)
C1 C2 1.372(6)
C1 N1 1.440(5)
C2 C3 1.371(6)
C2 H2 0.9300
C3 C4 1.385(6)
C3 H3 0.9300
C4 C5 1.347(7)
C4 H4 0.9300
C5 C6 1.375(6)
C5 H5 0.9300
C6 H6 0.9300
C7 N1 1.357(4)
C7 C9 1.368(5)
C7 C8 1.479(6)
C8 H8A 0.9600
C8 H8B 0.9600
C8 H8C 0.9600
C9 N3 1.368(5)
C9 C10 1.454(5)
C10 C11 1.344(5)
C10 N4 1.396(5)
C11 S1 1.722(4)
C11 H11 0.9300
C12 N4 1.304(5)
C12 N5 1.371(5)
C12 S1 1.726(4)
C13 N5 1.473(5)
C13 C16 1.513(5)
C13 C14 1.540(5)
C13 H13 0.9800
C14 C15 1.511(6)
C14 H14A 0.9700
C14 H14B 0.9700
C15 N6 1.288(5)
C15 C22 1.458(5)
C16 C21 1.367(6)
C16 C17 1.374(6)
C17 C18 1.378(6)
C17 H17 0.9300
C18 C19 1.361(8)
C18 H18 0.9300
C19 C20 1.336(8)
C19 F1 1.366(5)
C20 C21 1.391(6)
C20 H20 0.9300
C21 H21 0.9300
C22 C23 1.381(6)
C22 C27 1.381(6)
C23 C24 1.387(6)
C23 H23 0.9300
C24 C25 1.389(7)
C24 H24 0.9300
C25 C26 1.377(7)
C25 C28 1.522(6)
C26 C27 1.385(6)
C26 H26 0.9300
C27 H27 0.9300
C28 H28A 0.9600
C28 H28B 0.9600
C28 H28C 0.9600
N1 N2 1.348(5)
N2 N3 1.315(5)
N5 N6 1.398(4)

loop_
_geom_hbond_atom_site_label_D
_geom_hbond_atom_site_label_H
_geom_hbond_atom_site_label_A
_geom_hbond_site_symmetry_A
_geom_hbond_distance_DH
_geom_hbond_distance_HA
_geom_hbond_distance_DA
_geom_hbond_angle_DHA
C8 H8C N4 . 0.96 2.49 3.135(5) 125
C2 H2 Cg6 3_467 0.93 2.93 3.451(5) 117

_cod_database_fobs_code 1550647
